data_8106538
loop_
_publ_author_name
'Hong, Yong'
'Gou, Gaozhang'
'Liu, Wei'
'Yan, Heping'

_publ_section_title
;
 Crystal structure of (E)-2,4-dibromo-6-(((4-methyl-2-nitrophenyl)imino)
 methyl)phenol, C10H14Br2N2O3
;
_journal_issue 3
_journal_name_full 'Zeitschrift f\"ur Kristallographie - New Crystal Structures'
_journal_page_first 365
_journal_page_last 366
_journal_paper_doi 10.1515/ncrs-2016-0269
_journal_volume 232
_journal_year 2017
_chemical_formula_sum 'C14 H10 Br2 N2 O3'
_chemical_formula_weight 414.06
_space_group_IT_number 14
_space_group_name_Hall '-P 2ybc'
_space_group_name_H-M_alt 'P 1 21/c 1'
_symmetry_cell_setting monoclinic
_symmetry_space_group_name_H-M 'P 1 21/c 1'
_atom_sites_solution_hydrogens geom
_atom_sites_solution_primary direct
_atom_sites_solution_secondary difmap
_cell_angle_alpha 90.00
_cell_angle_beta 96.846(3)
_cell_angle_gamma 90.00
_cell_formula_units_Z 4
_cell_length_a 13.458(2)
_cell_length_b 7.2464(13)
_cell_length_c 15.027(3)
_cell_measurement_reflns_used 3762
_cell_measurement_temperature 293(2)
_cell_measurement_theta_max 65.71
_cell_measurement_theta_min 1.67
_cell_volume 1455.0(4)
_computing_cell_refinement 'Bruker SAINT'
_computing_data_collection 'Bruker APEX2'
_computing_data_reduction 'Bruker SAINT, SADABS and XPREP'
_computing_molecular_graphics 'Bruker SHELXTL'
_computing_publication_material 'Bruker SHELXTL'
_computing_structure_refinement 'SHELXL-97 (Sheldrick, 2008)'
_computing_structure_solution 'SHELXS-97 (Sheldrick, 2008)'
_diffrn_ambient_temperature 293(2)
_diffrn_measured_fraction_theta_full 0.977
_diffrn_measured_fraction_theta_max 0.977
_diffrn_measurement_device_type 'Bruker APEX-II CCD'
_diffrn_measurement_method '\w scans'
_diffrn_radiation_monochromator graphite
_diffrn_radiation_source 'fine-focus sealed tube'
_diffrn_radiation_type CuK\a
_diffrn_radiation_wavelength 1.54178
_diffrn_reflns_av_R_equivalents 0.0775
_diffrn_reflns_av_sigmaI/netI 0.0599
_diffrn_reflns_limit_h_max 11
_diffrn_reflns_limit_h_min -16
_diffrn_reflns_limit_k_max 8
_diffrn_reflns_limit_k_min -7
_diffrn_reflns_limit_l_max 18
_diffrn_reflns_limit_l_min -16
_diffrn_reflns_number 8305
_diffrn_reflns_theta_full 68.18
_diffrn_reflns_theta_max 68.18
_diffrn_reflns_theta_min 6.63
_diffrn_standards_number 0
_exptl_absorpt_coefficient_mu 7.182
_exptl_absorpt_correction_T_max 0.3139
_exptl_absorpt_correction_T_min 0.2383
_exptl_absorpt_correction_type multi-scan
_exptl_absorpt_process_details sadabs
_exptl_crystal_colour Colorless
_exptl_crystal_density_diffrn 1.890
_exptl_crystal_density_method 'not measured'
_exptl_crystal_description Prism
_exptl_crystal_F_000 808
_exptl_crystal_size_max 0.28
_exptl_crystal_size_mid 0.24
_exptl_crystal_size_min 0.21
_refine_diff_density_max 0.798
_refine_diff_density_min -0.872
_refine_diff_density_rms 0.159
_refine_ls_extinction_method none
_refine_ls_goodness_of_fit_ref 1.009
_refine_ls_hydrogen_treatment constr
_refine_ls_matrix_type full
_refine_ls_number_parameters 192
_refine_ls_number_reflns 2601
_refine_ls_number_restraints 0
_refine_ls_restrained_S_all 1.009
_refine_ls_R_factor_all 0.0520
_refine_ls_R_factor_gt 0.0474
_refine_ls_shift/su_max 0.001
_refine_ls_shift/su_mean 0.000
_refine_ls_structure_factor_coef Fsqd
_refine_ls_weighting_details 'calc w=1/[\s^2^(Fo^2^)+(0.0799P)^2^+0.0000P] where P=(Fo^2^+2Fc^2^)/3'
_refine_ls_weighting_scheme calc
_refine_ls_wR_factor_gt 0.1241
_refine_ls_wR_factor_ref 0.1314
_reflns_number_gt 2188
_reflns_number_total 2601
_reflns_threshold_expression >2sigma(I)
_cod_data_source_file suppl_ncrs-2016-0269_suppl.cif
_cod_data_source_block 1
_cod_depositor_comments
;
The following automatic conversions were performed:

data item '_symmetry_cell_setting' value 'Monoclinic' was changed to
'monoclinic' in accordance with the built-in table derived from the
CIF Core dictionary named 'cif_core.dic' version 2.4.5 last updated
on 2014-11-21.

Automatic conversion script
Id: cif_fix_values 8738 2021-04-28 16:35:53Z antanas 
;
_cod_original_cell_volume 1455.0(5)
_cod_original_sg_symbol_H-M P2(1)/c
_cod_database_code 8106538

loop_
_symmetry_equiv_pos_as_xyz
'x, y, z'
'-x, y+1/2, -z+1/2'
'-x, -y, -z'
'x, -y-1/2, z-1/2'

loop_
_atom_site_label
_atom_site_type_symbol
_atom_site_fract_x
_atom_site_fract_y
_atom_site_fract_z
_atom_site_U_iso_or_equiv
_atom_site_adp_type
_atom_site_occupancy
_atom_site_symmetry_multiplicity
_atom_site_calc_flag
_atom_site_refinement_flags
_atom_site_disorder_assembly
_atom_site_disorder_group
Br1 Br 0.42470(3) -0.08083(7) 0.22617(3) 0.0662(2) Uani 1 1 d . . .
Br2 Br 0.33951(4) 0.12776(8) 0.57074(3) 0.0762(2) Uani 1 1 d . . .
C1 C 0.3315(2) -0.0009(5) 0.3031(2) 0.0437(7) Uani 1 1 d . . .
C2 C 0.3642(2) 0.0345(5) 0.3912(2) 0.0482(8) Uani 1 1 d . . .
H2 H 0.4317 0.0244 0.4127 0.058 Uiso 1 1 calc R . .
C3 C 0.2948(3) 0.0856(5) 0.4480(2) 0.0462(8) Uani 1 1 d . . .
C4 C 0.2312(2) 0.0149(5) 0.2679(2) 0.0401(7) Uani 1 1 d . . .
C5 C 0.1950(3) 0.1060(4) 0.4165(2) 0.0435(7) Uani 1 1 d . . .
H5 H 0.1496 0.1431 0.4551 0.052 Uiso 1 1 calc R . .
C6 C 0.1624(2) 0.0706(4) 0.3265(2) 0.0378(7) Uani 1 1 d . . .
C7 C 0.0566(2) 0.0962(4) 0.2943(2) 0.0387(7) Uani 1 1 d . . .
H7 H 0.0129 0.1364 0.3337 0.046 Uiso 1 1 calc R . .
C8 C -0.0794(2) 0.0806(4) 0.1820(2) 0.0372(6) Uani 1 1 d . . .
C9 C -0.1097(2) 0.1342(4) 0.0934(2) 0.0355(6) Uani 1 1 d . . .
C10 C -0.2087(2) 0.1283(4) 0.0550(2) 0.0420(7) Uani 1 1 d . . .
H10 H -0.2256 0.1612 -0.0047 0.050 Uiso 1 1 calc R . .
C11 C -0.2819(2) 0.0731(5) 0.1063(2) 0.0433(7) Uani 1 1 d . . .
C12 C -0.2538(2) 0.0242(5) 0.1948(2) 0.0469(8) Uani 1 1 d . . .
H12 H -0.3029 -0.0099 0.2302 0.056 Uiso 1 1 calc R . .
C13 C -0.1542(2) 0.0247(5) 0.2324(2) 0.0420(7) Uani 1 1 d . . .
H13 H -0.1375 -0.0126 0.2915 0.050 Uiso 1 1 calc R . .
C14 C -0.3897(3) 0.0651(6) 0.0655(3) 0.0591(10) Uani 1 1 d . . .
H14A H -0.4132 -0.0599 0.0665 0.089 Uiso 1 1 calc R . .
H14B H -0.3950 0.1082 0.0048 0.089 Uiso 1 1 calc R . .
H14C H -0.4296 0.1419 0.0994 0.089 Uiso 1 1 calc R . .
N1 N 0.02343(19) 0.0638(4) 0.21228(18) 0.0376(6) Uani 1 1 d . . .
N2 N -0.03684(19) 0.2107(4) 0.03842(18) 0.0416(6) Uani 1 1 d . . .
O1 O 0.20455(17) -0.0221(4) 0.18116(16) 0.0517(6) Uani 1 1 d . . .
H1 H 0.1454 0.0045 0.1677 0.077 Uiso 1 1 calc R . .
O2 O 0.03179(18) 0.3047(4) 0.07455(17) 0.0596(7) Uani 1 1 d . . .
O3 O -0.0484(2) 0.1801(4) -0.04213(17) 0.0613(7) Uani 1 1 d . . .

loop_
_atom_site_aniso_label
_atom_site_aniso_U_11
_atom_site_aniso_U_22
_atom_site_aniso_U_33
_atom_site_aniso_U_23
_atom_site_aniso_U_13
_atom_site_aniso_U_12
Br1 0.0423(3) 0.1007(4) 0.0572(3) -0.0004(2) 0.0119(2) 0.01065(19)
Br2 0.0661(3) 0.1201(5) 0.0378(3) -0.0090(2) -0.0128(2) -0.0054(2)
C1 0.0395(17) 0.0474(17) 0.044(2) 0.0015(13) 0.0039(13) 0.0032(13)
C2 0.0373(16) 0.056(2) 0.048(2) 0.0062(15) -0.0080(13) -0.0031(14)
C3 0.0491(19) 0.0530(18) 0.0334(18) -0.0014(13) -0.0075(14) -0.0045(14)
C4 0.0409(16) 0.0452(17) 0.0331(17) 0.0011(12) -0.0005(12) -0.0012(13)
C5 0.0458(18) 0.0499(18) 0.0344(18) -0.0029(13) 0.0030(13) 0.0023(14)
C6 0.0381(16) 0.0383(15) 0.0358(17) 0.0001(12) -0.0003(13) -0.0020(11)
C7 0.0389(16) 0.0398(16) 0.0377(18) 0.0009(12) 0.0062(13) 0.0022(12)
C8 0.0352(15) 0.0404(15) 0.0361(18) -0.0052(12) 0.0044(12) 0.0026(12)
C9 0.0352(15) 0.0392(15) 0.0317(16) -0.0013(11) 0.0021(12) 0.0010(11)
C10 0.0424(17) 0.0470(18) 0.0348(18) -0.0035(13) -0.0034(13) 0.0041(13)
C11 0.0342(16) 0.0506(18) 0.044(2) -0.0040(14) 0.0013(13) 0.0024(13)
C12 0.0370(17) 0.0556(19) 0.049(2) -0.0016(15) 0.0100(14) -0.0028(14)
C13 0.0442(17) 0.0496(18) 0.0317(17) 0.0037(13) 0.0021(13) 0.0024(13)
C14 0.0378(19) 0.073(3) 0.065(3) -0.0036(19) -0.0010(17) -0.0013(16)
N1 0.0357(13) 0.0470(14) 0.0294(14) -0.0005(10) 0.0006(10) 0.0030(10)
N2 0.0406(13) 0.0522(15) 0.0315(14) -0.0001(11) 0.0023(10) -0.0003(12)
O1 0.0392(12) 0.0805(17) 0.0346(13) -0.0055(11) 0.0012(9) 0.0054(12)
O2 0.0539(14) 0.0800(18) 0.0447(15) -0.0040(12) 0.0047(11) -0.0238(13)
O3 0.0657(16) 0.0893(19) 0.0292(14) -0.0025(12) 0.0067(11) -0.0158(14)

loop_
_atom_type_symbol
_atom_type_description
_atom_type_scat_dispersion_real
_atom_type_scat_dispersion_imag
_atom_type_scat_source
C C 0.0181 0.0091 'International Tables Vol C Tables 4.2.6.8 and 6.1.1.4'
H H 0.0000 0.0000 'International Tables Vol C Tables 4.2.6.8 and 6.1.1.4'
N N 0.0311 0.0180 'International Tables Vol C Tables 4.2.6.8 and 6.1.1.4'
O O 0.0492 0.0322 'International Tables Vol C Tables 4.2.6.8 and 6.1.1.4'
Br Br -0.6763 1.2805 'International Tables Vol C Tables 4.2.6.8 and 6.1.1.4'

loop_
_geom_angle_atom_site_label_1
_geom_angle_atom_site_label_2
_geom_angle_atom_site_label_3
_geom_angle
_geom_angle_site_symmetry_1
_geom_angle_site_symmetry_3
C2 C1 C4 122.4(3) . .
C2 C1 Br1 119.2(3) . .
C4 C1 Br1 118.4(3) . .
C1 C2 C3 118.8(3) . .
C1 C2 H2 120.6 . .
C3 C2 H2 120.6 . .
C5 C3 C2 121.2(3) . .
C5 C3 Br2 120.0(3) . .
C2 C3 Br2 118.8(3) . .
O1 C4 C1 119.2(3) . .
O1 C4 C6 123.1(3) . .
C1 C4 C6 117.7(3) . .
C3 C5 C6 119.6(3) . .
C3 C5 H5 120.2 . .
C6 C5 H5 120.2 . .
C5 C6 C4 120.3(3) . .
C5 C6 C7 118.6(3) . .
C4 C6 C7 121.1(3) . .
N1 C7 C6 120.6(3) . .
N1 C7 H7 119.7 . .
C6 C7 H7 119.7 . .
C13 C8 C9 116.8(3) . .
C13 C8 N1 123.1(3) . .
C9 C8 N1 119.6(3) . .
C10 C9 C8 122.9(3) . .
C10 C9 N2 116.9(3) . .
C8 C9 N2 120.2(3) . .
C11 C10 C9 119.4(3) . .
C11 C10 H10 120.3 . .
C9 C10 H10 120.3 . .
C10 C11 C12 118.6(3) . .
C10 C11 C14 120.0(3) . .
C12 C11 C14 121.4(3) . .
C11 C12 C13 121.9(3) . .
C11 C12 H12 119.0 . .
C13 C12 H12 119.0 . .
C8 C13 C12 120.3(3) . .
C8 C13 H13 119.8 . .
C12 C13 H13 119.8 . .
C11 C14 H14A 109.5 . .
C11 C14 H14B 109.5 . .
H14A C14 H14B 109.5 . .
C11 C14 H14C 109.5 . .
H14A C14 H14C 109.5 . .
H14B C14 H14C 109.5 . .
C7 N1 C8 120.7(3) . .
O2 N2 O3 122.8(3) . .
O2 N2 C9 118.8(3) . .
O3 N2 C9 118.4(3) . .
C4 O1 H1 109.5 . .

loop_
_geom_bond_atom_site_label_1
_geom_bond_atom_site_label_2
_geom_bond_distance
_geom_bond_site_symmetry_2
Br1 C1 1.895(3) .
Br2 C3 1.896(3) .
C1 C2 1.370(5) .
C1 C4 1.394(5) .
C2 C3 1.387(5) .
C2 H2 0.9300 .
C3 C5 1.378(5) .
C4 O1 1.337(4) .
C4 C6 1.411(5) .
C5 C6 1.396(5) .
C5 H5 0.9300 .
C6 C7 1.459(5) .
C7 N1 1.282(4) .
C7 H7 0.9300 .
C8 C13 1.390(4) .
C8 C9 1.400(5) .
C8 N1 1.410(4) .
C9 C10 1.388(5) .
C9 N2 1.465(4) .
C10 C11 1.381(5) .
C10 H10 0.9300 .
C11 C12 1.385(5) .
C11 C14 1.507(5) .
C12 C13 1.391(5) .
C12 H12 0.9300 .
C13 H13 0.9300 .
C14 H14A 0.9600 .
C14 H14B 0.9600 .
C14 H14C 0.9600 .
N2 O2 1.222(4) .
N2 O3 1.222(4) .
O1 H1 0.8200 .

loop_
_geom_hbond_atom_site_label_D
_geom_hbond_atom_site_label_H
_geom_hbond_atom_site_label_A
_geom_hbond_distance_DH
_geom_hbond_distance_HA
_geom_hbond_distance_DA
_geom_hbond_angle_DHA
_geom_hbond_site_symmetry_A
O1 H1 O3 0.82 2.54 3.008(4) 117.2 3
O1 H1 N1 0.82 1.90 2.611(3) 145.3 .
C7 H7 O3 0.93 2.51 3.390(4) 158.2 4_566
C5 H5 O2 0.93 2.56 3.482(4) 170.6 4_566
O1 H1 O3 0.82 2.54 3.008(4) 117.2 3
O1 H1 N1 0.82 1.90 2.611(3) 145.3 .
C7 H7 O3 0.93 2.51 3.390(4) 158.2 4_566
C5 H5 O2 0.93 2.56 3.482(4) 170.6 4_566

loop_
_geom_torsion_atom_site_label_1
_geom_torsion_atom_site_label_2
_geom_torsion_atom_site_label_3
_geom_torsion_atom_site_label_4
_geom_torsion
_geom_torsion_site_symmetry_1
_geom_torsion_site_symmetry_2
_geom_torsion_site_symmetry_3
_geom_torsion_site_symmetry_4
C4 C1 C2 C3 0.9(5) . . . .
Br1 C1 C2 C3 -177.4(3) . . . .
C1 C2 C3 C5 -1.8(5) . . . .
C1 C2 C3 Br2 178.2(3) . . . .
C2 C1 C4 O1 -179.9(3) . . . .
Br1 C1 C4 O1 -1.6(5) . . . .
C2 C1 C4 C6 0.3(5) . . . .
Br1 C1 C4 C6 178.6(2) . . . .
C2 C3 C5 C6 1.5(5) . . . .
Br2 C3 C5 C6 -178.5(2) . . . .
C3 C5 C6 C4 -0.2(5) . . . .
C3 C5 C6 C7 -178.9(3) . . . .
O1 C4 C6 C5 179.6(3) . . . .
C1 C4 C6 C5 -0.7(5) . . . .
O1 C4 C6 C7 -1.7(5) . . . .
C1 C4 C6 C7 178.0(3) . . . .
C5 C6 C7 N1 -179.4(3) . . . .
C4 C6 C7 N1 1.9(5) . . . .
C13 C8 C9 C10 -1.8(5) . . . .
N1 C8 C9 C10 170.5(3) . . . .
C13 C8 C9 N2 174.4(3) . . . .
N1 C8 C9 N2 -13.3(4) . . . .
C8 C9 C10 C11 2.1(5) . . . .
N2 C9 C10 C11 -174.2(3) . . . .
C9 C10 C11 C12 -0.3(5) . . . .
C9 C10 C11 C14 -179.7(3) . . . .
C10 C11 C12 C13 -1.7(5) . . . .
C14 C11 C12 C13 177.7(3) . . . .
C9 C8 C13 C12 -0.3(5) . . . .
N1 C8 C13 C12 -172.3(3) . . . .
C11 C12 C13 C8 2.0(5) . . . .
C6 C7 N1 C8 177.2(3) . . . .
C13 C8 N1 C7 -39.3(4) . . . .
C9 C8 N1 C7 148.9(3) . . . .
C10 C9 N2 O2 142.7(3) . . . .
C8 C9 N2 O2 -33.8(4) . . . .
C10 C9 N2 O3 -36.1(4) . . . .
C8 C9 N2 O3 147.4(3) . . . .
